data_1532842
loop_
_publ_author_name
'Machida, M.'
'Itho, H.'
'Koyano, N.'

_publ_section_title
;
 Molecular dynamics simulation and X-ray structural studies of
 mode-coupling in monoclinic K2 Zn Br4
;
_journal_name_full 'Journal of the Physical Society of Japan'
_journal_page_first 2533
_journal_page_last 2538
_journal_volume 72
_journal_year 2003
_chemical_formula_sum 'Br4 K2 Zn'
_chemical_name_systematic 'K2 (Zn Br4)'
_space_group_IT_number 11
_symmetry_space_group_name_Hall '-P 2yb'
_symmetry_space_group_name_H-M 'P 1 21/m 1'
_cell_angle_alpha 90
_cell_angle_beta 109.04
_cell_angle_gamma 90
_cell_formula_units_Z 2
_cell_length_a 9.188
_cell_length_b 7.508
_cell_length_c 7.215
_cell_volume 470.486
_citation_journal_id_ASTM JUPSAU
_cod_data_source_file Machida_JUPSAU_2003_1887.cif
_cod_data_source_block Br4K2Zn1
_cod_original_cell_volume 470.4865
_cod_original_formula_sum 'Br4 K2 Zn1'
_cod_database_code 1532842

loop_
_symmetry_equiv_pos_as_xyz
x,y,z
-x,y+1/2,-z
-x,-y,-z
x,-y-1/2,z

loop_
_atom_site_label
_atom_site_type_symbol
_atom_site_fract_x
_atom_site_fract_y
_atom_site_fract_z
_atom_site_occupancy
_atom_site_U_iso_or_equiv
Br1 Br-1 -0.0664 0.25 0.1073 1 0.0
Br2 Br-1 0.3644 0.25 0.0759 1 0.0
K1 K+1 0.0438 0.25 0.7049 1 0.0
Zn1 Zn+2 0.2064 0.25 0.2818 1 0.0
Br3 Br-1 0.2667 0.5017 0.5021 1 0.0
K2 K+1 0.5751 0.25 0.7823 1 0.0
